data_7701053
loop_
_publ_author_name
'Driscoll, Oliver J.'
'Hafford-Tear, Claudia H'
'McKeown, Paul'
'Stewart, Jack A.'
'Kociok-K\"ohn, Gabriele'
'Mahon, Mary F.'
'Jones, Matthew D.'

_publ_section_title
;
 The synthesis, characterisation and application of iron(iii)-acetate
 complexes for cyclic carbonate formation and the polymerisation of
 lactide.
;
_journal_issue 40
_journal_name_full 'Dalton transactions (Cambridge, England : 2003)'
_journal_page_first 15049
_journal_page_last 15058
_journal_paper_doi 10.1039/c9dt03327k
_journal_volume 48
_journal_year 2019
_chemical_formula_moiety 'C38 H59 Fe N2 O4'
_chemical_formula_sum 'C38 H59 Fe N2 O4'
_chemical_formula_weight 663.72
_space_group_crystal_system triclinic
_space_group_IT_number 2
_space_group_name_Hall '-P 1'
_space_group_name_H-M_alt 'P -1'
_symmetry_space_group_name_Hall '-P 1'
_symmetry_space_group_name_H-M 'P -1'
_atom_sites_solution_hydrogens mixed
_audit_creation_method SHELXL-2018/3
_audit_update_record
;
2019-07-15 deposited with the CCDC.    2019-09-06 downloaded from the CCDC.
;
_cell_angle_alpha 86.551(4)
_cell_angle_beta 86.834(4)
_cell_angle_gamma 76.058(4)
_cell_formula_units_Z 4
_cell_length_a 15.4565(7)
_cell_length_b 16.0514(8)
_cell_length_c 17.3452(8)
_cell_measurement_reflns_used 7736
_cell_measurement_temperature 150(2)
_cell_measurement_theta_max 25.1360
_cell_measurement_theta_min 3.5890
_cell_volume 4165.3(3)
_computing_cell_refinement 'CrysAlisPro 1.171.39.46 (Rigaku OD, 2015)'
_computing_data_collection 'CrysAlisPro 1.171.39.46 (Rigaku OD, 2015)'
_computing_data_reduction 'CrysAlisPro 1.171.39.46 (Rigaku OD, 2015)'
_computing_molecular_graphics 'ORTEP3 for Windows - Farrugia, L. J. J. Appl. Crystallogr. 1997, 30, 565'
_computing_publication_material
;
 'WinGX publication routines, Farrugia, 
 L. J., J. Appl. Crystallogr., 1999, 32, 837-838
;
_computing_structure_refinement
;
 SHELXL-2018/3 (Sheldrick, 2018)
 Sheldrick GM (2008) Acta Crystallogr A64:112--122 and 
 C. B. H\"ubschle, G. M. Sheldrick and B. Dittrich
 ShelXle: a Qt graphical user interface for SHELXL
 J. Appl. Cryst., 44, (2011) 1281-1284.
;
_computing_structure_solution
; 
 SHELXT
 Sheldrick, G. M. (2008). Acta Cryst. A64, 112-122.
;
_diffrn_ambient_environment N~2~
_diffrn_ambient_temperature 150.00(15)
_diffrn_detector 'CCD plate'
_diffrn_detector_area_resol_mean 16.1468
_diffrn_detector_type EosS2
_diffrn_measured_fraction_theta_full 0.997
_diffrn_measured_fraction_theta_max 0.997
_diffrn_measurement_device 'four-circle diffractometer'
_diffrn_measurement_device_type 'New Xcalibur, EosS2'
_diffrn_measurement_method '\w scans'
_diffrn_radiation_monochromator graphite
_diffrn_radiation_probe x-ray
_diffrn_radiation_type 'Mo K\a'
_diffrn_radiation_wavelength 0.71073
_diffrn_reflns_av_R_equivalents 0.0770
_diffrn_reflns_av_unetI/netI 0.1477
_diffrn_reflns_Laue_measured_fraction_full 0.997
_diffrn_reflns_Laue_measured_fraction_max 0.997
_diffrn_reflns_limit_h_max 18
_diffrn_reflns_limit_h_min -18
_diffrn_reflns_limit_k_max 18
_diffrn_reflns_limit_k_min -19
_diffrn_reflns_limit_l_max 20
_diffrn_reflns_limit_l_min -20
_diffrn_reflns_number 43424
_diffrn_reflns_point_group_measured_fraction_full 0.997
_diffrn_reflns_point_group_measured_fraction_max 0.997
_diffrn_reflns_theta_full 25.058
_diffrn_reflns_theta_max 25.058
_diffrn_reflns_theta_min 3.410
_diffrn_source 'fine-focus sealed X-ray tube'
_diffrn_source_type 'Enhance (Mo) X-ray Source'
_exptl_absorpt_coefficient_mu 0.397
_exptl_absorpt_correction_T_max 1.00000
_exptl_absorpt_correction_T_min 0.85376
_exptl_absorpt_correction_type multi-scan
_exptl_absorpt_process_details
;
CrysAlisPro 1.171.39.46 (Rigaku Oxford Diffraction, 2018)
Empirical absorption correction using spherical harmonics,
 implemented in SCALE3 ABSPACK scaling algorithm.
;
_exptl_crystal_colour colourless
_exptl_crystal_density_diffrn 1.058
_exptl_crystal_description block
_exptl_crystal_F_000 1436
_exptl_crystal_size_max 0.585
_exptl_crystal_size_mid 0.181
_exptl_crystal_size_min 0.113
_platon_squeeze_details
;
The void contains a string of 4 heavily disordered 
partially occupied EtOH molecules. 
Another disordered EtOH molecule could be found 
in the proximity of N3 summing it up to 3 EtOH.
;
_refine_diff_density_max 0.627
_refine_diff_density_min -0.484
_refine_diff_density_rms 0.063
_refine_ls_extinction_method none
_refine_ls_goodness_of_fit_ref 0.944
_refine_ls_hydrogen_treatment mixed
_refine_ls_matrix_type full
_refine_ls_number_parameters 845
_refine_ls_number_reflns 14729
_refine_ls_number_restraints 2
_refine_ls_restrained_S_all 0.944
_refine_ls_R_factor_all 0.1181
_refine_ls_R_factor_gt 0.0651
_refine_ls_shift/su_max 0.001
_refine_ls_shift/su_mean 0.000
_refine_ls_structure_factor_coef Fsqd
_refine_ls_weighting_details 'w=1/[\s^2^(Fo^2^)+(0.0435P)^2^] where P=(Fo^2^+2Fc^2^)/3'
_refine_ls_weighting_scheme calc
_refine_ls_wR_factor_gt 0.1259
_refine_ls_wR_factor_ref 0.1452
_reflns_Friedel_coverage 0.000
_reflns_number_gt 8319
_reflns_number_total 14729
_reflns_threshold_expression 'I > 2\s(I)'
_cod_data_source_file c9dt03327k2.cif
_cod_data_source_block Fe(8)OAc
_cod_depositor_comments 'Adding full bibliography for 7701052--7701059.cif.'
_cod_database_code 7701053
_shelx_shelxl_version_number 2018/3
_shelx_space_group_comment
;
The symmetry employed for this shelxl refinement is uniquely defined
by the following loop, which should always be used as a source of
symmetry information in preference to the above space-group names.
They are only intended as comments.
;
_shelx_estimated_absorpt_t_min 0.801
_shelx_estimated_absorpt_t_max 0.957
_oxdiff_exptl_absorpt_empirical_full_min 0.706
_oxdiff_exptl_absorpt_empirical_full_max 1.264
_oxdiff_exptl_absorpt_empirical_details
;
Empirical correction (ABSPACK) includes:
- Absorption correction using spherical harmonics
- Frame scaling
;
_platon_squeeze_void_probe_radius 1.20

loop_
_space_group_symop_operation_xyz
'x, y, z'
'-x, -y, -z'

loop_
_atom_site_label
_atom_site_type_symbol
_atom_site_fract_x
_atom_site_fract_y
_atom_site_fract_z
_atom_site_U_iso_or_equiv
_atom_site_adp_type
_atom_site_occupancy
_atom_site_site_symmetry_order
_atom_site_calc_flag
_atom_site_refinement_flags_posn
_atom_site_refinement_flags_adp
Fe1 Fe 0.58007(3) 0.24994(3) 0.37469(3) 0.02553(15) Uani 1 1 d . .
O1 O 0.67627(14) 0.16654(14) 0.41373(15) 0.0285(6) Uani 1 1 d . .
N1 N 0.51795(17) 0.14351(17) 0.35566(17) 0.0242(7) Uani 1 1 d . .
C1 C 0.7043(2) 0.0810(2) 0.4182(2) 0.0239(8) Uani 1 1 d . .
Fe2 Fe 0.29150(3) 0.40428(3) 0.09769(3) 0.02875(16) Uani 1 1 d . .
O2 O 0.53126(14) 0.30014(14) 0.46600(14) 0.0295(6) Uani 1 1 d . .
N2 N 0.46175(19) 0.31847(18) 0.3182(2) 0.0279(8) Uani 1 1 d D .
H2 H 0.476(2) 0.332(2) 0.2723(12) 0.026(11) Uiso 1 1 d D .
C2 C 0.6617(2) 0.0316(2) 0.3757(2) 0.0243(8) Uani 1 1 d . .
O3 O 0.65326(16) 0.33360(16) 0.32575(16) 0.0363(7) Uani 1 1 d . .
N3 N 0.3567(2) 0.29754(19) 0.02899(19) 0.0329(8) Uani 1 1 d D .
H3A H 0.4078(15) 0.314(2) 0.019(2) 0.039(12) Uiso 1 1 d D .
C3 C 0.6956(2) -0.0580(2) 0.3759(2) 0.0314(9) Uani 1 1 d . .
H3 H 0.666591 -0.091025 0.347150 0.038 Uiso 1 1 calc R U
O4 O 0.64272(16) 0.23491(16) 0.24808(16) 0.0391(7) Uani 1 1 d . .
N4 N 0.22340(17) 0.44194(17) -0.01221(18) 0.0274(7) Uani 1 1 d . .
C4 C 0.7696(2) -0.0999(2) 0.4163(2) 0.0349(10) Uani 1 1 d . .
O5 O 0.22717(14) 0.50861(14) 0.13489(14) 0.0315(6) Uani 1 1 d . .
C5 C 0.8065(2) -0.0495(2) 0.4609(2) 0.0336(10) Uani 1 1 d . .
H5 H 0.855793 -0.077399 0.490806 0.040 Uiso 1 1 calc R U
O6 O 0.23251(15) 0.33047(14) 0.15577(14) 0.0312(6) Uani 1 1 d . .
C6 C 0.7759(2) 0.0400(2) 0.4649(2) 0.0281(9) Uani 1 1 d . .
O7 O 0.40618(15) 0.38863(16) 0.16056(15) 0.0352(7) Uani 1 1 d . .
C7 C 0.8218(2) 0.0919(2) 0.5142(2) 0.0329(10) Uani 1 1 d . .
O8 O 0.40291(16) 0.45982(17) 0.04871(16) 0.0402(7) Uani 1 1 d . .
C8 C 0.8705(2) 0.1473(2) 0.4602(2) 0.0413(11) Uani 1 1 d . .
H8A H 0.826807 0.188462 0.429356 0.062 Uiso 1 1 calc R U
H8B H 0.913200 0.110073 0.425635 0.062 Uiso 1 1 calc R U
H8C H 0.902278 0.178400 0.491122 0.062 Uiso 1 1 calc R U
C9 C 0.7533(2) 0.1494(3) 0.5664(3) 0.0467(12) Uani 1 1 d . .
H9A H 0.722931 0.113970 0.600954 0.070 Uiso 1 1 calc R U
H9B H 0.709397 0.189122 0.534611 0.070 Uiso 1 1 calc R U
H9C H 0.783418 0.182325 0.597171 0.070 Uiso 1 1 calc R U
C10 C 0.8896(2) 0.0333(3) 0.5671(3) 0.0447(11) Uani 1 1 d . .
H10A H 0.935880 -0.004073 0.535597 0.067 Uiso 1 1 calc R U
H10B H 0.859160 -0.002036 0.601794 0.067 Uiso 1 1 calc R U
H10C H 0.917034 0.068556 0.597802 0.067 Uiso 1 1 calc R U
C11 C 0.8065(2) -0.1975(2) 0.4145(3) 0.0453(12) Uani 1 1 d . .
C12 C 0.7466(3) -0.2428(3) 0.4652(4) 0.0745(18) Uani 1 1 d . .
H12A H 0.747473 -0.227478 0.518931 0.112 Uiso 1 1 calc R U
H12B H 0.768257 -0.305087 0.461703 0.112 Uiso 1 1 calc R U
H12C H 0.685424 -0.224832 0.447520 0.112 Uiso 1 1 calc R U
C13 C 0.9007(2) -0.2258(2) 0.4441(3) 0.0540(13) Uani 1 1 d . .
H13A H 0.899053 -0.216529 0.499534 0.081 Uiso 1 1 calc R U
H13B H 0.938853 -0.192213 0.416380 0.081 Uiso 1 1 calc R U
H13C H 0.924832 -0.286997 0.435396 0.081 Uiso 1 1 calc R U
C14 C 0.8084(4) -0.2260(3) 0.3328(4) 0.098(2) Uani 1 1 d . .
H14A H 0.832670 -0.288316 0.332049 0.147 Uiso 1 1 calc R U
H14B H 0.846048 -0.196722 0.299235 0.147 Uiso 1 1 calc R U
H14C H 0.747633 -0.211580 0.314053 0.147 Uiso 1 1 calc R U
C15 C 0.5880(2) 0.0710(2) 0.3231(2) 0.0284(9) Uani 1 1 d . .
H15A H 0.558844 0.025676 0.309370 0.034 Uiso 1 1 calc R U
H15B H 0.614193 0.092500 0.274780 0.034 Uiso 1 1 calc R U
C16 C 0.4789(2) 0.1175(2) 0.4313(2) 0.0288(9) Uani 1 1 d . .
H16A H 0.441713 0.169580 0.454928 0.035 Uiso 1 1 calc R U
H16B H 0.528019 0.092486 0.466189 0.035 Uiso 1 1 calc R U
C17 C 0.4221(2) 0.0530(2) 0.4257(2) 0.0361(10) Uani 1 1 d . .
H17A H 0.460373 -0.001989 0.408291 0.043 Uiso 1 1 calc R U
H17B H 0.395572 0.041980 0.477385 0.043 Uiso 1 1 calc R U
C18 C 0.3483(2) 0.0858(3) 0.3695(3) 0.0436(11) Uani 1 1 d . .
H18A H 0.304718 0.135653 0.390820 0.052 Uiso 1 1 calc R U
H18B H 0.316676 0.040147 0.362565 0.052 Uiso 1 1 calc R U
C19 C 0.3864(2) 0.1125(2) 0.2912(2) 0.0363(10) Uani 1 1 d . .
H19A H 0.336470 0.140455 0.257985 0.044 Uiso 1 1 calc R U
H19B H 0.420877 0.060509 0.265825 0.044 Uiso 1 1 calc R U
C20 C 0.4470(2) 0.1745(2) 0.2980(2) 0.0268(9) Uani 1 1 d . .
H20 H 0.478064 0.178876 0.246357 0.032 Uiso 1 1 calc R U
C21 C 0.3965(2) 0.2656(2) 0.3176(2) 0.0297(9) Uani 1 1 d . .
H21A H 0.351708 0.289538 0.278472 0.036 Uiso 1 1 calc R U
H21B H 0.365190 0.264679 0.368838 0.036 Uiso 1 1 calc R U
C22 C 0.4255(2) 0.4047(2) 0.3497(2) 0.0310(9) Uani 1 1 d . .
H22A H 0.373659 0.435268 0.319764 0.037 Uiso 1 1 calc R U
H22B H 0.471668 0.438194 0.342498 0.037 Uiso 1 1 calc R U
C23 C 0.3970(2) 0.4018(2) 0.4339(2) 0.0288(9) Uani 1 1 d . .
C24 C 0.4534(2) 0.3526(2) 0.4896(2) 0.0250(9) Uani 1 1 d . .
C25 C 0.4286(2) 0.3597(2) 0.5680(2) 0.0289(9) Uani 1 1 d . .
C26 C 0.3469(2) 0.4151(2) 0.5894(2) 0.0303(9) Uani 1 1 d . .
H26 H 0.330713 0.420424 0.642791 0.036 Uiso 1 1 calc R U
C27 C 0.2886(2) 0.4626(2) 0.5356(2) 0.0313(9) Uani 1 1 d . .
C28 C 0.3151(2) 0.4547(2) 0.4577(2) 0.0282(9) Uani 1 1 d . .
H28 H 0.276432 0.485972 0.419760 0.034 Uiso 1 1 calc R U
C29 C 0.1991(2) 0.5231(2) 0.5590(2) 0.0342(10) Uani 1 1 d . .
C30 C 0.1224(2) 0.4958(3) 0.5228(3) 0.0475(12) Uani 1 1 d . .
H30A H 0.065991 0.537147 0.534662 0.071 Uiso 1 1 calc R U
H30B H 0.119078 0.438583 0.544065 0.071 Uiso 1 1 calc R U
H30C H 0.133081 0.494128 0.466663 0.071 Uiso 1 1 calc R U
C31 C 0.1995(3) 0.6156(2) 0.5296(3) 0.0546(13) Uani 1 1 d . .
H31A H 0.246280 0.634546 0.554631 0.082 Uiso 1 1 calc R U
H31B H 0.141378 0.653913 0.542075 0.082 Uiso 1 1 calc R U
H31C H 0.211066 0.617035 0.473508 0.082 Uiso 1 1 calc R U
C32 C 0.1833(3) 0.5236(3) 0.6464(3) 0.0550(13) Uani 1 1 d . .
H32A H 0.231775 0.541809 0.669553 0.083 Uiso 1 1 calc R U
H32B H 0.181731 0.465670 0.666755 0.083 Uiso 1 1 calc R U
H32C H 0.126342 0.563616 0.659117 0.083 Uiso 1 1 calc R U
C33 C 0.4909(2) 0.3091(3) 0.6314(2) 0.0361(10) Uani 1 1 d . .
C34 C 0.4511(3) 0.3242(3) 0.7130(3) 0.0630(14) Uani 1 1 d . .
H34A H 0.493567 0.291916 0.750281 0.094 Uiso 1 1 calc R U
H34B H 0.395599 0.304750 0.718798 0.094 Uiso 1 1 calc R U
H34C H 0.438606 0.385629 0.722352 0.094 Uiso 1 1 calc R U
C35 C 0.5793(2) 0.3392(3) 0.6252(3) 0.0454(12) Uani 1 1 d . .
H35A H 0.605565 0.331788 0.572561 0.068 Uiso 1 1 calc R U
H35B H 0.621128 0.304752 0.661969 0.068 Uiso 1 1 calc R U
H35C H 0.567194 0.399908 0.637080 0.068 Uiso 1 1 calc R U
C36 C 0.5117(2) 0.2124(2) 0.6208(2) 0.0382(10) Uani 1 1 d . .
H36A H 0.455892 0.193284 0.623224 0.057 Uiso 1 1 calc R U
H36B H 0.549943 0.182069 0.661833 0.057 Uiso 1 1 calc R U
H36C H 0.542454 0.199719 0.570367 0.057 Uiso 1 1 calc R U
C37 C 0.6760(2) 0.2956(3) 0.2640(3) 0.0357(10) Uani 1 1 d . .
C38 C 0.7459(3) 0.3223(3) 0.2107(3) 0.0527(12) Uani 1 1 d . .
H38A H 0.804280 0.303357 0.233898 0.079 Uiso 1 1 calc R U
H38B H 0.730950 0.384956 0.202647 0.079 Uiso 1 1 calc R U
H38C H 0.748052 0.295816 0.160961 0.079 Uiso 1 1 calc R U
C39 C 0.1738(2) 0.5822(2) 0.1073(2) 0.0279(9) Uani 1 1 d . .
C40 C 0.1639(2) 0.5958(2) 0.0270(2) 0.0272(9) Uani 1 1 d . .
C41 C 0.1082(2) 0.6724(2) -0.0005(2) 0.0283(9) Uani 1 1 d . .
H41 H 0.101058 0.681032 -0.054668 0.034 Uiso 1 1 calc R U
C42 C 0.0631(2) 0.7361(2) 0.0466(2) 0.0290(9) Uani 1 1 d . .
C43 C 0.0742(2) 0.7199(2) 0.1252(2) 0.0292(9) Uani 1 1 d . .
H43 H 0.043656 0.762646 0.159148 0.035 Uiso 1 1 calc R U
C44 C 0.1273(2) 0.6447(2) 0.1576(2) 0.0273(9) Uani 1 1 d . .
C45 C 0.1381(2) 0.6319(2) 0.2456(2) 0.0348(10) Uani 1 1 d . .
C46 C 0.0830(3) 0.7076(3) 0.2898(2) 0.0487(12) Uani 1 1 d . .
H46A H 0.019573 0.714157 0.281199 0.073 Uiso 1 1 calc R U
H46B H 0.100821 0.760212 0.271424 0.073 Uiso 1 1 calc R U
H46C H 0.093430 0.697012 0.345149 0.073 Uiso 1 1 calc R U
C47 C 0.2357(2) 0.6226(3) 0.2635(2) 0.0450(11) Uani 1 1 d . .
H47A H 0.254335 0.674743 0.244766 0.067 Uiso 1 1 calc R U
H47B H 0.272989 0.572933 0.237811 0.067 Uiso 1 1 calc R U
H47C H 0.242544 0.614370 0.319514 0.067 Uiso 1 1 calc R U
C48 C 0.1072(3) 0.5511(3) 0.2762(3) 0.0500(12) Uani 1 1 d . .
H48A H 0.139964 0.501506 0.247642 0.075 Uiso 1 1 calc R U
H48B H 0.043143 0.559974 0.268972 0.075 Uiso 1 1 calc R U
H48C H 0.118949 0.540518 0.331273 0.075 Uiso 1 1 calc R U
C49 C 0.0017(2) 0.8188(2) 0.0138(2) 0.0299(9) Uani 1 1 d . .
C50 C -0.0875(3) 0.8019(3) -0.0037(3) 0.0676(16) Uani 1 1 d . .
H50A H -0.128131 0.855849 -0.020684 0.101 Uiso 1 1 calc R U
H50B H -0.113039 0.777941 0.043027 0.101 Uiso 1 1 calc R U
H50C H -0.078780 0.760849 -0.044677 0.101 Uiso 1 1 calc R U
C51 C 0.0417(3) 0.8511(3) -0.0620(3) 0.0625(14) Uani 1 1 d . .
H51A H 0.101655 0.858110 -0.053541 0.094 Uiso 1 1 calc R U
H51B H 0.003688 0.906466 -0.079266 0.094 Uiso 1 1 calc R U
H51C H 0.045251 0.809255 -0.101687 0.094 Uiso 1 1 calc R U
C52 C -0.0165(3) 0.8906(3) 0.0700(3) 0.0666(15) Uani 1 1 d . .
H52A H 0.039817 0.904470 0.081112 0.100 Uiso 1 1 calc R U
H52B H -0.044252 0.872146 0.118051 0.100 Uiso 1 1 calc R U
H52C H -0.056746 0.941691 0.046951 0.100 Uiso 1 1 calc R U
C53 C 0.2197(2) 0.5355(2) -0.0294(2) 0.0270(9) Uani 1 1 d . .
H53A H 0.196180 0.551751 -0.081520 0.032 Uiso 1 1 calc R U
H53B H 0.281365 0.543476 -0.030988 0.032 Uiso 1 1 calc R U
C54 C 0.1324(2) 0.4256(2) -0.0052(2) 0.0295(9) Uani 1 1 d . .
H54A H 0.095679 0.465192 0.032130 0.035 Uiso 1 1 calc R U
H54B H 0.137096 0.366195 0.016409 0.035 Uiso 1 1 calc R U
C55 C 0.0845(2) 0.4365(2) -0.0805(2) 0.0361(10) Uani 1 1 d . .
H55A H 0.071000 0.497795 -0.098594 0.043 Uiso 1 1 calc R U
H55B H 0.027214 0.419326 -0.071712 0.043 Uiso 1 1 calc R U
C56 C 0.1411(2) 0.3823(3) -0.1422(2) 0.0393(10) Uani 1 1 d . .
H56A H 0.145782 0.320689 -0.128270 0.047 Uiso 1 1 calc R U
H56B H 0.111817 0.395942 -0.192297 0.047 Uiso 1 1 calc R U
C57 C 0.2331(2) 0.3984(2) -0.1507(2) 0.0356(10) Uani 1 1 d . .
H57A H 0.228825 0.456908 -0.174281 0.043 Uiso 1 1 calc R U
H57B H 0.269999 0.356989 -0.186494 0.043 Uiso 1 1 calc R U
C58 C 0.2801(2) 0.3903(2) -0.0738(2) 0.0299(9) Uani 1 1 d . .
H58 H 0.334610 0.413152 -0.083620 0.036 Uiso 1 1 calc R U
C59 C 0.3104(2) 0.2973(2) -0.0424(2) 0.0386(10) Uani 1 1 d . .
H59A H 0.258132 0.272211 -0.031762 0.046 Uiso 1 1 calc R U
H59B H 0.350949 0.262471 -0.080828 0.046 Uiso 1 1 calc R U
C60 C 0.3745(2) 0.2147(2) 0.0749(2) 0.0393(10) Uani 1 1 d . .
H60A H 0.406173 0.168820 0.040745 0.047 Uiso 1 1 calc R U
H60B H 0.415360 0.217854 0.116087 0.047 Uiso 1 1 calc R U
C61 C 0.2955(2) 0.1890(2) 0.1115(2) 0.0352(10) Uani 1 1 d . .
C62 C 0.2919(3) 0.1025(2) 0.1131(2) 0.0384(10) Uani 1 1 d . .
H62 H 0.334652 0.064153 0.082416 0.046 Uiso 1 1 calc R U
C63 C 0.2290(3) 0.0709(3) 0.1571(2) 0.0398(11) Uani 1 1 d . .
C64 C 0.1661(3) 0.1291(3) 0.1995(2) 0.0397(11) Uani 1 1 d . .
H64 H 0.121821 0.108227 0.229647 0.048 Uiso 1 1 calc R U
C65 C 0.1639(2) 0.2167(2) 0.2005(2) 0.0315(9) Uani 1 1 d . .
C66 C 0.2299(2) 0.2474(2) 0.1554(2) 0.0312(9) Uani 1 1 d . .
C67 C 0.0939(2) 0.2771(2) 0.2501(2) 0.0364(10) Uani 1 1 d . .
C68 C 0.0270(3) 0.2314(3) 0.2932(3) 0.0557(13) Uani 1 1 d . .
H68A H 0.059388 0.183393 0.325922 0.084 Uiso 1 1 calc R U
H68B H -0.006102 0.209694 0.255555 0.084 Uiso 1 1 calc R U
H68C H -0.014801 0.272257 0.325480 0.084 Uiso 1 1 calc R U
C69 C 0.0387(2) 0.3533(2) 0.2011(2) 0.0411(11) Uani 1 1 d . .
H69A H 0.008490 0.331228 0.161446 0.062 Uiso 1 1 calc R U
H69B H 0.078434 0.387043 0.176147 0.062 Uiso 1 1 calc R U
H69C H -0.005904 0.389943 0.234636 0.062 Uiso 1 1 calc R U
C70 C 0.1402(2) 0.3135(2) 0.3125(2) 0.0411(11) Uani 1 1 d . .
H70A H 0.183233 0.343611 0.287512 0.062 Uiso 1 1 calc R U
H70B H 0.171439 0.266311 0.346679 0.062 Uiso 1 1 calc R U
H70C H 0.095336 0.353786 0.342832 0.062 Uiso 1 1 calc R U
C71 C 0.2315(3) -0.0257(3) 0.1591(3) 0.0504(12) Uani 1 1 d . .
C72 C 0.1524(3) -0.0461(3) 0.2055(3) 0.0707(16) Uani 1 1 d . .
H72A H 0.096945 -0.009293 0.186121 0.106 Uiso 1 1 calc R U
H72B H 0.156864 -0.035747 0.260106 0.106 Uiso 1 1 calc R U
H72C H 0.152166 -0.106545 0.200343 0.106 Uiso 1 1 calc R U
C73 C 0.2267(4) -0.0521(3) 0.0772(3) 0.0738(16) Uani 1 1 d . .
H73A H 0.226475 -0.113198 0.078039 0.111 Uiso 1 1 calc R U
H73B H 0.278570 -0.042449 0.046068 0.111 Uiso 1 1 calc R U
H73C H 0.171924 -0.017853 0.054485 0.111 Uiso 1 1 calc R U
C74 C 0.3184(3) -0.0763(3) 0.1957(4) 0.087(2) Uani 1 1 d . .
H74A H 0.322895 -0.054370 0.246443 0.131 Uiso 1 1 calc R U
H74B H 0.369636 -0.069472 0.162128 0.131 Uiso 1 1 calc R U
H74C H 0.318055 -0.137340 0.201675 0.131 Uiso 1 1 calc R U
C75 C 0.4420(2) 0.4326(3) 0.1101(3) 0.0389(10) Uani 1 1 d . .
C76 C 0.5295(3) 0.4511(3) 0.1271(3) 0.0730(16) Uani 1 1 d . .
H76A H 0.574404 0.396873 0.134254 0.110 Uiso 1 1 calc R U
H76B H 0.522433 0.483046 0.174360 0.110 Uiso 1 1 calc R U
H76C H 0.548703 0.485467 0.083846 0.110 Uiso 1 1 calc R U

loop_
_atom_site_aniso_label
_atom_site_aniso_U_11
_atom_site_aniso_U_22
_atom_site_aniso_U_33
_atom_site_aniso_U_23
_atom_site_aniso_U_13
_atom_site_aniso_U_12
Fe1 0.0277(3) 0.0255(3) 0.0228(3) 0.0040(2) -0.0015(2) -0.0062(2)
O1 0.0260(13) 0.0226(14) 0.0352(18) 0.0042(12) -0.0041(11) -0.0034(10)
N1 0.0259(15) 0.0255(17) 0.0192(19) 0.0053(14) -0.0035(13) -0.0030(13)
C1 0.0220(19) 0.025(2) 0.024(2) -0.0001(17) 0.0035(16) -0.0052(15)
Fe2 0.0295(3) 0.0318(3) 0.0233(4) 0.0080(3) -0.0044(2) -0.0056(2)
O2 0.0265(13) 0.0293(14) 0.0283(17) -0.0029(12) 0.0023(11) 0.0018(11)
N2 0.0301(17) 0.0248(18) 0.028(2) 0.0072(16) -0.0017(16) -0.0066(14)
C2 0.0202(18) 0.025(2) 0.026(2) 0.0010(17) -0.0006(16) -0.0023(15)
O3 0.0471(16) 0.0393(16) 0.0250(18) 0.0049(14) 0.0038(13) -0.0179(12)
N3 0.036(2) 0.0321(19) 0.029(2) 0.0084(16) -0.0064(16) -0.0058(15)
C3 0.029(2) 0.032(2) 0.033(3) -0.0109(19) 0.0051(18) -0.0065(17)
O4 0.0411(15) 0.0350(16) 0.043(2) -0.0030(14) 0.0058(13) -0.0137(13)
N4 0.0276(16) 0.0266(17) 0.027(2) 0.0044(15) -0.0004(14) -0.0055(13)
C4 0.0204(19) 0.032(2) 0.048(3) -0.002(2) 0.0026(18) 0.0020(17)
O5 0.0336(14) 0.0314(15) 0.0266(17) 0.0105(12) -0.0080(12) -0.0031(11)
C5 0.025(2) 0.031(2) 0.042(3) 0.003(2) -0.0072(18) -0.0003(17)
O6 0.0381(14) 0.0266(15) 0.0272(17) 0.0061(12) -0.0032(12) -0.0061(11)
C6 0.0240(19) 0.030(2) 0.030(3) 0.0014(18) 0.0013(17) -0.0071(16)
O7 0.0319(14) 0.0440(16) 0.0275(18) 0.0118(13) -0.0038(12) -0.0076(12)
C7 0.025(2) 0.032(2) 0.040(3) 0.006(2) -0.0100(18) -0.0014(17)
O8 0.0340(14) 0.0563(18) 0.0281(18) 0.0138(14) -0.0069(13) -0.0093(13)
C8 0.035(2) 0.038(2) 0.052(3) 0.001(2) -0.007(2) -0.0117(18)
C9 0.037(2) 0.051(3) 0.047(3) -0.010(2) -0.015(2) 0.003(2)
C10 0.036(2) 0.047(3) 0.048(3) 0.002(2) -0.013(2) -0.0025(19)
C11 0.032(2) 0.030(2) 0.070(4) -0.014(2) -0.005(2) 0.0041(18)
C12 0.044(3) 0.030(3) 0.147(6) -0.002(3) 0.001(3) -0.005(2)
C13 0.037(2) 0.036(3) 0.081(4) -0.010(2) -0.006(2) 0.0088(19)
C14 0.105(4) 0.063(4) 0.104(6) -0.045(4) -0.037(4) 0.042(3)
C15 0.033(2) 0.026(2) 0.028(2) -0.0008(18) -0.0009(17) -0.0096(16)
C16 0.031(2) 0.028(2) 0.024(2) 0.0105(17) -0.0071(17) -0.0030(16)
C17 0.032(2) 0.042(2) 0.033(3) 0.015(2) -0.0003(18) -0.0106(18)
C18 0.037(2) 0.044(3) 0.053(3) 0.016(2) -0.017(2) -0.0185(19)
C19 0.035(2) 0.035(2) 0.040(3) 0.012(2) -0.017(2) -0.0123(18)
C20 0.034(2) 0.027(2) 0.018(2) 0.0053(17) -0.0062(17) -0.0064(16)
C21 0.0264(19) 0.036(2) 0.025(2) 0.0084(18) -0.0033(17) -0.0050(17)
C22 0.035(2) 0.028(2) 0.025(3) 0.0001(18) 0.0022(17) 0.0008(16)
C23 0.032(2) 0.026(2) 0.028(3) 0.0005(18) -0.0041(18) -0.0066(16)
C24 0.0249(19) 0.028(2) 0.023(2) -0.0001(17) 0.0002(16) -0.0083(16)
C25 0.027(2) 0.030(2) 0.030(3) -0.0036(18) -0.0021(17) -0.0062(16)
C26 0.034(2) 0.032(2) 0.023(2) -0.0011(18) -0.0007(18) -0.0040(17)
C27 0.027(2) 0.026(2) 0.038(3) -0.0011(19) -0.0054(18) -0.0004(16)
C28 0.032(2) 0.019(2) 0.031(3) -0.0018(18) -0.0036(18) -0.0003(16)
C29 0.033(2) 0.030(2) 0.034(3) -0.0024(19) -0.0050(19) 0.0031(17)
C30 0.030(2) 0.052(3) 0.053(3) -0.003(2) -0.002(2) 0.0059(19)
C31 0.052(3) 0.033(2) 0.072(4) -0.004(2) 0.004(2) 0.003(2)
C32 0.048(3) 0.064(3) 0.039(3) -0.007(2) 0.006(2) 0.014(2)
C33 0.033(2) 0.052(3) 0.020(3) 0.000(2) -0.0050(18) -0.0031(19)
C34 0.048(3) 0.099(4) 0.025(3) -0.001(3) -0.004(2) 0.014(3)
C35 0.039(2) 0.048(3) 0.046(3) -0.007(2) -0.017(2) 0.000(2)
C36 0.032(2) 0.050(3) 0.029(3) 0.014(2) -0.0063(18) -0.0058(18)
C37 0.035(2) 0.036(2) 0.033(3) 0.009(2) -0.0014(19) -0.0056(19)
C38 0.047(3) 0.070(3) 0.042(3) -0.001(3) 0.017(2) -0.021(2)
C39 0.028(2) 0.026(2) 0.030(3) 0.0053(18) -0.0069(18) -0.0080(16)
C40 0.034(2) 0.028(2) 0.021(2) 0.0058(18) -0.0039(17) -0.0118(16)
C41 0.030(2) 0.031(2) 0.024(2) 0.0107(18) -0.0048(17) -0.0113(17)
C42 0.030(2) 0.031(2) 0.026(3) 0.0070(19) -0.0101(18) -0.0093(17)
C43 0.030(2) 0.031(2) 0.026(3) 0.0000(18) -0.0017(17) -0.0066(16)
C44 0.0266(19) 0.033(2) 0.022(2) 0.0018(18) -0.0037(17) -0.0070(16)
C45 0.036(2) 0.032(2) 0.034(3) 0.0023(19) -0.0030(19) -0.0036(17)
C46 0.067(3) 0.050(3) 0.022(3) 0.000(2) -0.005(2) -0.001(2)
C47 0.054(3) 0.053(3) 0.027(3) 0.006(2) -0.014(2) -0.011(2)
C48 0.065(3) 0.057(3) 0.030(3) 0.005(2) -0.002(2) -0.022(2)
C49 0.034(2) 0.026(2) 0.030(3) 0.0043(18) -0.0135(18) -0.0075(16)
C50 0.053(3) 0.048(3) 0.104(5) 0.033(3) -0.041(3) -0.018(2)
C51 0.084(3) 0.041(3) 0.049(4) 0.023(2) 0.009(3) 0.002(2)
C52 0.093(4) 0.040(3) 0.056(4) -0.006(3) -0.038(3) 0.012(2)
C53 0.0290(19) 0.029(2) 0.023(2) 0.0043(18) -0.0009(16) -0.0070(16)
C54 0.0233(19) 0.038(2) 0.027(3) 0.0095(18) 0.0005(17) -0.0113(16)
C55 0.032(2) 0.046(3) 0.030(3) 0.004(2) 0.0009(19) -0.0114(18)
C56 0.043(2) 0.048(3) 0.026(3) 0.005(2) -0.012(2) -0.010(2)
C57 0.047(2) 0.036(2) 0.021(3) 0.0041(19) 0.0041(19) -0.0045(18)
C58 0.028(2) 0.037(2) 0.022(2) -0.0010(18) 0.0020(17) -0.0039(17)
C59 0.042(2) 0.036(2) 0.032(3) 0.004(2) -0.005(2) 0.0016(18)
C60 0.043(2) 0.037(2) 0.030(3) 0.005(2) -0.007(2) 0.0060(19)
C61 0.047(2) 0.031(2) 0.026(3) 0.0028(19) -0.0146(19) -0.0026(19)
C62 0.051(3) 0.031(2) 0.030(3) 0.000(2) -0.018(2) -0.0008(19)
C63 0.055(3) 0.036(2) 0.030(3) 0.007(2) -0.020(2) -0.013(2)
C64 0.048(3) 0.043(3) 0.032(3) 0.010(2) -0.015(2) -0.020(2)
C65 0.033(2) 0.031(2) 0.031(3) 0.0074(19) -0.0144(18) -0.0076(17)
C66 0.040(2) 0.026(2) 0.026(3) 0.0095(18) -0.0143(19) -0.0038(17)
C67 0.039(2) 0.046(3) 0.028(3) 0.012(2) -0.0035(19) -0.0209(19)
C68 0.058(3) 0.045(3) 0.067(4) 0.005(3) 0.009(3) -0.023(2)
C69 0.033(2) 0.044(3) 0.043(3) 0.008(2) -0.009(2) -0.0037(18)
C70 0.047(2) 0.047(3) 0.029(3) 0.006(2) -0.002(2) -0.011(2)
C71 0.083(3) 0.032(3) 0.040(3) 0.008(2) -0.032(3) -0.015(2)
C72 0.122(4) 0.048(3) 0.059(4) 0.011(3) -0.020(3) -0.052(3)
C73 0.120(4) 0.040(3) 0.065(4) -0.002(3) -0.027(3) -0.022(3)
C74 0.106(4) 0.037(3) 0.117(6) 0.017(3) -0.053(4) -0.009(3)
C75 0.031(2) 0.051(3) 0.034(3) 0.002(2) -0.005(2) -0.0090(19)
C76 0.045(3) 0.129(5) 0.051(4) 0.038(3) -0.014(2) -0.041(3)

loop_
_atom_type_symbol
_atom_type_description
_atom_type_scat_dispersion_real
_atom_type_scat_dispersion_imag
_atom_type_scat_source
C C 0.0033 0.0016 'International Tables Vol C Tables 4.2.6.8 and 6.1.1.4'
H H 0.0000 0.0000 'International Tables Vol C Tables 4.2.6.8 and 6.1.1.4'
N N 0.0061 0.0033 'International Tables Vol C Tables 4.2.6.8 and 6.1.1.4'
O O 0.0106 0.0060 'International Tables Vol C Tables 4.2.6.8 and 6.1.1.4'
Fe Fe 0.3463 0.8444 'International Tables Vol C Tables 4.2.6.8 and 6.1.1.4'

loop_
_geom_angle_atom_site_label_1
_geom_angle_atom_site_label_2
_geom_angle_atom_site_label_3
_geom_angle
O2 Fe1 O1 99.74(11)
O2 Fe1 O3 103.81(11)
O1 Fe1 O3 97.09(10)
O2 Fe1 N2 88.62(11)
O1 Fe1 N2 165.70(11)
O3 Fe1 N2 92.09(11)
O2 Fe1 N1 108.52(11)
O1 Fe1 N1 86.84(10)
O3 Fe1 N1 146.26(11)
N2 Fe1 N1 79.48(10)
O2 Fe1 O4 160.58(10)
O1 Fe1 O4 91.30(10)
O3 Fe1 O4 58.66(10)
N2 Fe1 O4 84.11(11)
N1 Fe1 O4 87.85(10)
C1 O1 Fe1 138.2(2)
C16 N1 C20 110.9(3)
C16 N1 C15 111.8(3)
C20 N1 C15 109.1(3)
C16 N1 Fe1 108.1(2)
C20 N1 Fe1 108.32(19)
C15 N1 Fe1 108.54(19)
O1 C1 C2 119.3(3)
O1 C1 C6 120.7(3)
C2 C1 C6 120.0(3)
O5 Fe2 O6 98.95(10)
O5 Fe2 O7 98.89(10)
O6 Fe2 O7 100.58(10)
O5 Fe2 N3 166.73(11)
O6 Fe2 N3 88.64(11)
O7 Fe2 N3 90.32(11)
O5 Fe2 N4 87.80(10)
O6 Fe2 N4 108.25(10)
O7 Fe2 N4 149.01(10)
N3 Fe2 N4 79.45(11)
O5 Fe2 O8 93.17(10)
O6 Fe2 O8 159.34(10)
O7 Fe2 O8 60.80(10)
N3 Fe2 O8 82.96(11)
N4 Fe2 O8 88.77(10)
O5 Fe2 C75 95.85(12)
O6 Fe2 C75 130.98(13)
O7 Fe2 C75 30.71(11)
N3 Fe2 C75 87.18(13)
N4 Fe2 C75 118.82(13)
O8 Fe2 C75 30.13(11)
C24 O2 Fe1 136.7(2)
C21 N2 C22 114.3(3)
C21 N2 Fe1 111.0(2)
C22 N2 Fe1 111.7(2)
C21 N2 H2 109(2)
C22 N2 H2 102(2)
Fe1 N2 H2 108(2)
C1 C2 C3 119.1(3)
C1 C2 C15 122.6(3)
C3 C2 C15 117.9(3)
C37 O3 Fe1 96.5(2)
C59 N3 C60 114.5(3)
C59 N3 Fe2 111.5(2)
C60 N3 Fe2 112.2(2)
C59 N3 H3A 110(3)
C60 N3 H3A 110(2)
Fe2 N3 H3A 97(2)
C4 C3 C2 122.6(3)
C4 C3 H3 118.7
C2 C3 H3 118.7
C37 O4 Fe1 83.6(2)
C54 N4 C58 111.5(3)
C54 N4 C53 111.5(2)
C58 N4 C53 109.2(3)
C54 N4 Fe2 110.0(2)
C58 N4 Fe2 107.16(19)
C53 N4 Fe2 107.3(2)
C3 C4 C5 116.4(3)
C3 C4 C11 121.7(3)
C5 C4 C11 121.9(3)
C39 O5 Fe2 138.2(2)
C4 C5 C6 124.6(3)
C4 C5 H5 117.7
C6 C5 H5 117.7
C66 O6 Fe2 136.6(2)
C5 C6 C1 117.0(3)
C5 C6 C7 121.5(3)
C1 C6 C7 121.3(3)
C75 O7 Fe2 92.7(2)
C9 C7 C10 106.9(3)
C9 C7 C6 110.4(3)
C10 C7 C6 111.8(3)
C9 C7 C8 109.8(3)
C10 C7 C8 108.9(3)
C6 C7 C8 109.0(3)
C75 O8 Fe2 86.9(2)
C7 C8 H8A 109.5
C7 C8 H8B 109.5
H8A C8 H8B 109.5
C7 C8 H8C 109.5
H8A C8 H8C 109.5
H8B C8 H8C 109.5
C7 C9 H9A 109.5
C7 C9 H9B 109.5
H9A C9 H9B 109.5
C7 C9 H9C 109.5
H9A C9 H9C 109.5
H9B C9 H9C 109.5
C7 C10 H10A 109.5
C7 C10 H10B 109.5
H10A C10 H10B 109.5
C7 C10 H10C 109.5
H10A C10 H10C 109.5
H10B C10 H10C 109.5
C14 C11 C12 108.5(4)
C14 C11 C13 108.5(3)
C12 C11 C13 108.1(4)
C14 C11 C4 110.0(4)
C12 C11 C4 109.5(3)
C13 C11 C4 112.1(3)
C11 C12 H12A 109.5
C11 C12 H12B 109.5
H12A C12 H12B 109.5
C11 C12 H12C 109.5
H12A C12 H12C 109.5
H12B C12 H12C 109.5
C11 C13 H13A 109.5
C11 C13 H13B 109.5
H13A C13 H13B 109.5
C11 C13 H13C 109.5
H13A C13 H13C 109.5
H13B C13 H13C 109.5
C11 C14 H14A 109.5
C11 C14 H14B 109.5
H14A C14 H14B 109.5
C11 C14 H14C 109.5
H14A C14 H14C 109.5
H14B C14 H14C 109.5
C2 C15 N1 115.0(3)
C2 C15 H15A 108.5
N1 C15 H15A 108.5
C2 C15 H15B 108.5
N1 C15 H15B 108.5
H15A C15 H15B 107.5
N1 C16 C17 114.3(3)
N1 C16 H16A 108.7
C17 C16 H16A 108.7
N1 C16 H16B 108.7
C17 C16 H16B 108.7
H16A C16 H16B 107.6
C18 C17 C16 111.2(3)
C18 C17 H17A 109.4
C16 C17 H17A 109.4
C18 C17 H17B 109.4
C16 C17 H17B 109.4
H17A C17 H17B 108.0
C17 C18 C19 110.7(3)
C17 C18 H18A 109.5
C19 C18 H18A 109.5
C17 C18 H18B 109.5
C19 C18 H18B 109.5
H18A C18 H18B 108.1
C18 C19 C20 112.9(3)
C18 C19 H19A 109.0
C20 C19 H19A 109.0
C18 C19 H19B 109.0
C20 C19 H19B 109.0
H19A C19 H19B 107.8
N1 C20 C21 108.0(3)
N1 C20 C19 113.5(3)
C21 C20 C19 113.8(3)
N1 C20 H20 107.0
C21 C20 H20 107.0
C19 C20 H20 107.0
N2 C21 C20 107.9(3)
N2 C21 H21A 110.1
C20 C21 H21A 110.1
N2 C21 H21B 110.1
C20 C21 H21B 110.1
H21A C21 H21B 108.4
N2 C22 C23 113.9(3)
N2 C22 H22A 108.8
C23 C22 H22A 108.8
N2 C22 H22B 108.8
C23 C22 H22B 108.8
H22A C22 H22B 107.7
C28 C23 C24 119.5(4)
C28 C23 C22 118.6(3)
C24 C23 C22 121.7(3)
O2 C24 C25 121.2(3)
O2 C24 C23 119.1(3)
C25 C24 C23 119.7(3)
C24 C25 C26 118.9(3)
C24 C25 C33 121.1(3)
C26 C25 C33 120.0(3)
C27 C26 C25 122.8(4)
C27 C26 H26 118.6
C25 C26 H26 118.6
C26 C27 C28 117.2(3)
C26 C27 C29 122.8(4)
C28 C27 C29 120.0(3)
C27 C28 C23 121.9(3)
C27 C28 H28 119.0
C23 C28 H28 119.0
C32 C29 C27 111.8(3)
C32 C29 C30 109.3(3)
C27 C29 C30 109.9(3)
C32 C29 C31 107.5(3)
C27 C29 C31 109.2(3)
C30 C29 C31 109.0(3)
C29 C30 H30A 109.5
C29 C30 H30B 109.5
H30A C30 H30B 109.5
C29 C30 H30C 109.5
H30A C30 H30C 109.5
H30B C30 H30C 109.5
C29 C31 H31A 109.5
C29 C31 H31B 109.5
H31A C31 H31B 109.5
C29 C31 H31C 109.5
H31A C31 H31C 109.5
H31B C31 H31C 109.5
C29 C32 H32A 109.5
C29 C32 H32B 109.5
H32A C32 H32B 109.5
C29 C32 H32C 109.5
H32A C32 H32C 109.5
H32B C32 H32C 109.5
C34 C33 C36 107.3(3)
C34 C33 C35 107.8(3)
C36 C33 C35 109.1(3)
C34 C33 C25 113.1(3)
C36 C33 C25 111.1(3)
C35 C33 C25 108.5(3)
C33 C34 H34A 109.5
C33 C34 H34B 109.5
H34A C34 H34B 109.5
C33 C34 H34C 109.5
H34A C34 H34C 109.5
H34B C34 H34C 109.5
C33 C35 H35A 109.5
C33 C35 H35B 109.5
H35A C35 H35B 109.5
C33 C35 H35C 109.5
H35A C35 H35C 109.5
H35B C35 H35C 109.5
C33 C36 H36A 109.5
C33 C36 H36B 109.5
H36A C36 H36B 109.5
C33 C36 H36C 109.5
H36A C36 H36C 109.5
H36B C36 H36C 109.5
O3 C37 O4 120.5(4)
O3 C37 C38 118.7(4)
O4 C37 C38 120.7(4)
C37 C38 H38A 109.5
C37 C38 H38B 109.5
H38A C38 H38B 109.5
C37 C38 H38C 109.5
H38A C38 H38C 109.5
H38B C38 H38C 109.5
O5 C39 C44 120.8(3)
O5 C39 C40 119.4(3)
C44 C39 C40 119.8(3)
C41 C40 C39 118.5(3)
C41 C40 C53 119.4(3)
C39 C40 C53 121.6(3)
C42 C41 C40 123.5(4)
C42 C41 H41 118.2
C40 C41 H41 118.2
C41 C42 C43 116.1(3)
C41 C42 C49 121.7(3)
C43 C42 C49 122.2(3)
C42 C43 C44 124.0(4)
C42 C43 H43 118.0
C44 C43 H43 118.0
C43 C44 C39 117.9(4)
C43 C44 C45 121.1(3)
C39 C44 C45 120.9(3)
C46 C45 C47 107.1(3)
C46 C45 C48 107.4(3)
C47 C45 C48 110.1(3)
C46 C45 C44 112.7(3)
C47 C45 C44 109.5(3)
C48 C45 C44 109.8(3)
C45 C46 H46A 109.5
C45 C46 H46B 109.5
H46A C46 H46B 109.5
C45 C46 H46C 109.5
H46A C46 H46C 109.5
H46B C46 H46C 109.5
C45 C47 H47A 109.5
C45 C47 H47B 109.5
H47A C47 H47B 109.5
C45 C47 H47C 109.5
H47A C47 H47C 109.5
H47B C47 H47C 109.5
C45 C48 H48A 109.5
C45 C48 H48B 109.5
H48A C48 H48B 109.5
C45 C48 H48C 109.5
H48A C48 H48C 109.5
H48B C48 H48C 109.5
C52 C49 C50 107.5(3)
C52 C49 C42 112.4(3)
C50 C49 C42 109.7(3)
C52 C49 C51 108.2(3)
C50 C49 C51 107.5(4)
C42 C49 C51 111.3(3)
C49 C50 H50A 109.5
C49 C50 H50B 109.5
H50A C50 H50B 109.5
C49 C50 H50C 109.5
H50A C50 H50C 109.5
H50B C50 H50C 109.5
C49 C51 H51A 109.5
C49 C51 H51B 109.5
H51A C51 H51B 109.5
C49 C51 H51C 109.5
H51A C51 H51C 109.5
H51B C51 H51C 109.5
C49 C52 H52A 109.5
C49 C52 H52B 109.5
H52A C52 H52B 109.5
C49 C52 H52C 109.5
H52A C52 H52C 109.5
H52B C52 H52C 109.5
N4 C53 C40 115.4(3)
N4 C53 H53A 108.4
C40 C53 H53A 108.4
N4 C53 H53B 108.4
C40 C53 H53B 108.4
H53A C53 H53B 107.5
N4 C54 C55 114.6(3)
N4 C54 H54A 108.6
C55 C54 H54A 108.6
N4 C54 H54B 108.6
C55 C54 H54B 108.6
H54A C54 H54B 107.6
C54 C55 C56 111.0(3)
C54 C55 H55A 109.4
C56 C55 H55A 109.4
C54 C55 H55B 109.4
C56 C55 H55B 109.4
H55A C55 H55B 108.0
C57 C56 C55 111.4(3)
C57 C56 H56A 109.3
C55 C56 H56A 109.3
C57 C56 H56B 109.3
C55 C56 H56B 109.3
H56A C56 H56B 108.0
C56 C57 C58 113.6(3)
C56 C57 H57A 108.9
C58 C57 H57A 108.9
C56 C57 H57B 108.9
C58 C57 H57B 108.9
H57A C57 H57B 107.7
N4 C58 C59 108.4(3)
N4 C58 C57 112.7(3)
C59 C58 C57 113.0(3)
N4 C58 H58 107.5
C59 C58 H58 107.5
C57 C58 H58 107.5
N3 C59 C58 108.0(3)
N3 C59 H59A 110.1
C58 C59 H59A 110.1
N3 C59 H59B 110.1
C58 C59 H59B 110.1
H59A C59 H59B 108.4
C61 C60 N3 116.2(3)
C61 C60 H60A 108.2
N3 C60 H60A 108.2
C61 C60 H60B 108.2
N3 C60 H60B 108.2
H60A C60 H60B 107.4
C62 C61 C66 118.9(4)
C62 C61 C60 119.3(3)
C66 C61 C60 121.1(3)
C63 C62 C61 122.7(4)
C63 C62 H62 118.6
C61 C62 H62 118.6
C62 C63 C64 117.2(4)
C62 C63 C71 120.1(4)
C64 C63 C71 122.7(4)
C63 C64 C65 123.9(4)
C63 C64 H64 118.1
C65 C64 H64 118.1
C64 C65 C66 117.8(4)
C64 C65 C67 121.2(4)
C66 C65 C67 120.9(3)
O6 C66 C65 120.4(3)
O6 C66 C61 120.1(3)
C65 C66 C61 119.5(3)
C65 C67 C68 112.7(3)
C65 C67 C70 109.8(3)
C68 C67 C70 106.7(3)
C65 C67 C69 111.9(3)
C68 C67 C69 106.9(3)
C70 C67 C69 108.5(3)
C67 C68 H68A 109.5
C67 C68 H68B 109.5
H68A C68 H68B 109.5
C67 C68 H68C 109.5
H68A C68 H68C 109.5
H68B C68 H68C 109.5
C67 C69 H69A 109.5
C67 C69 H69B 109.5
H69A C69 H69B 109.5
C67 C69 H69C 109.5
H69A C69 H69C 109.5
H69B C69 H69C 109.5
C67 C70 H70A 109.5
C67 C70 H70B 109.5
H70A C70 H70B 109.5
C67 C70 H70C 109.5
H70A C70 H70C 109.5
H70B C70 H70C 109.5
C72 C71 C73 107.2(4)
C72 C71 C63 111.8(4)
C73 C71 C63 108.9(4)
C72 C71 C74 109.2(4)
C73 C71 C74 110.9(4)
C63 C71 C74 108.8(3)
C71 C72 H72A 109.5
C71 C72 H72B 109.5
H72A C72 H72B 109.5
C71 C72 H72C 109.5
H72A C72 H72C 109.5
H72B C72 H72C 109.5
C71 C73 H73A 109.5
C71 C73 H73B 109.5
H73A C73 H73B 109.5
C71 C73 H73C 109.5
H73A C73 H73C 109.5
H73B C73 H73C 109.5
C71 C74 H74A 109.5
C71 C74 H74B 109.5
H74A C74 H74B 109.5
C71 C74 H74C 109.5
H74A C74 H74C 109.5
H74B C74 H74C 109.5
O8 C75 O7 119.5(3)
O8 C75 C76 122.2(4)
O7 C75 C76 118.3(4)
O8 C75 Fe2 62.98(19)
O7 C75 Fe2 56.59(18)
C76 C75 Fe2 173.4(3)
C75 C76 H76A 109.5
C75 C76 H76B 109.5
H76A C76 H76B 109.5
C75 C76 H76C 109.5
H76A C76 H76C 109.5
H76B C76 H76C 109.5

loop_
_geom_bond_atom_site_label_1
_geom_bond_atom_site_label_2
_geom_bond_distance
Fe1 O2 1.859(2)
Fe1 O1 1.872(2)
Fe1 O3 2.072(2)
Fe1 N2 2.148(3)
Fe1 N1 2.201(3)
Fe1 O4 2.353(3)
O1 C1 1.335(4)
N1 C16 1.492(4)
N1 C20 1.499(4)
N1 C15 1.500(4)
C1 C2 1.407(5)
C1 C6 1.415(4)
Fe2 O5 1.862(2)
Fe2 O6 1.878(2)
Fe2 O7 2.088(2)
Fe2 N3 2.157(3)
Fe2 N4 2.210(3)
Fe2 O8 2.229(3)
Fe2 C75 2.499(4)
O2 C24 1.351(4)
N2 C21 1.467(4)
N2 C22 1.488(4)
N2 H2 0.842(18)
C2 C3 1.408(4)
C2 C15 1.493(4)
O3 C37 1.255(5)
N3 C59 1.465(5)
N3 C60 1.483(4)
N3 H3A 0.897(18)
C3 C4 1.383(5)
C3 H3 0.9500
O4 C37 1.256(4)
N4 C54 1.489(4)
N4 C58 1.500(4)
N4 C53 1.501(4)
C4 C5 1.387(5)
C4 C11 1.534(5)
O5 C39 1.345(4)
C5 C6 1.404(5)
C5 H5 0.9500
O6 C66 1.344(4)
C6 C7 1.537(5)
O7 C75 1.278(4)
C7 C9 1.522(5)
C7 C10 1.533(5)
C7 C8 1.543(5)
O8 C75 1.256(4)
C8 H8A 0.9800
C8 H8B 0.9800
C8 H8C 0.9800
C9 H9A 0.9800
C9 H9B 0.9800
C9 H9C 0.9800
C10 H10A 0.9800
C10 H10B 0.9800
C10 H10C 0.9800
C11 C14 1.512(7)
C11 C12 1.522(6)
C11 C13 1.525(5)
C12 H12A 0.9800
C12 H12B 0.9800
C12 H12C 0.9800
C13 H13A 0.9800
C13 H13B 0.9800
C13 H13C 0.9800
C14 H14A 0.9800
C14 H14B 0.9800
C14 H14C 0.9800
C15 H15A 0.9900
C15 H15B 0.9900
C16 C17 1.520(5)
C16 H16A 0.9900
C16 H16B 0.9900
C17 C18 1.517(5)
C17 H17A 0.9900
C17 H17B 0.9900
C18 C19 1.528(5)
C18 H18A 0.9900
C18 H18B 0.9900
C19 C20 1.534(5)
C19 H19A 0.9900
C19 H19B 0.9900
C20 C21 1.530(4)
C20 H20 1.0000
C21 H21A 0.9900
C21 H21B 0.9900
C22 C23 1.502(5)
C22 H22A 0.9900
C22 H22B 0.9900
C23 C28 1.401(4)
C23 C24 1.410(5)
C24 C25 1.395(5)
C25 C26 1.403(4)
C25 C33 1.559(5)
C26 C27 1.393(5)
C26 H26 0.9500
C27 C28 1.394(5)
C27 C29 1.536(5)
C28 H28 0.9500
C29 C32 1.521(6)
C29 C30 1.536(5)
C29 C31 1.542(5)
C30 H30A 0.9800
C30 H30B 0.9800
C30 H30C 0.9800
C31 H31A 0.9800
C31 H31B 0.9800
C31 H31C 0.9800
C32 H32A 0.9800
C32 H32B 0.9800
C32 H32C 0.9800
C33 C34 1.520(5)
C33 C36 1.529(5)
C33 C35 1.551(5)
C34 H34A 0.9800
C34 H34B 0.9800
C34 H34C 0.9800
C35 H35A 0.9800
C35 H35B 0.9800
C35 H35C 0.9800
C36 H36A 0.9800
C36 H36B 0.9800
C36 H36C 0.9800
C37 C38 1.508(5)
C38 H38A 0.9800
C38 H38B 0.9800
C38 H38C 0.9800
C39 C44 1.405(5)
C39 C40 1.407(5)
C40 C41 1.394(4)
C40 C53 1.503(5)
C41 C42 1.377(5)
C41 H41 0.9500
C42 C43 1.385(5)
C42 C49 1.532(5)
C43 C44 1.392(5)
C43 H43 0.9500
C44 C45 1.542(5)
C45 C46 1.526(5)
C45 C47 1.529(5)
C45 C48 1.541(5)
C46 H46A 0.9800
C46 H46B 0.9800
C46 H46C 0.9800
C47 H47A 0.9800
C47 H47B 0.9800
C47 H47C 0.9800
C48 H48A 0.9800
C48 H48B 0.9800
C48 H48C 0.9800
C49 C52 1.518(5)
C49 C50 1.518(5)
C49 C51 1.538(5)
C50 H50A 0.9800
C50 H50B 0.9800
C50 H50C 0.9800
C51 H51A 0.9800
C51 H51B 0.9800
C51 H51C 0.9800
C52 H52A 0.9800
C52 H52B 0.9800
C52 H52C 0.9800
C53 H53A 0.9900
C53 H53B 0.9900
C54 C55 1.518(5)
C54 H54A 0.9900
C54 H54B 0.9900
C55 C56 1.521(5)
C55 H55A 0.9900
C55 H55B 0.9900
C56 C57 1.503(5)
C56 H56A 0.9900
C56 H56B 0.9900
C57 C58 1.537(5)
C57 H57A 0.9900
C57 H57B 0.9900
C58 C59 1.528(5)
C58 H58 1.0000
C59 H59A 0.9900
C59 H59B 0.9900
C60 C61 1.480(5)
C60 H60A 0.9900
C60 H60B 0.9900
C61 C62 1.400(5)
C61 C66 1.425(5)
C62 C63 1.377(5)
C62 H62 0.9500
C63 C64 1.388(5)
C63 C71 1.540(5)
C64 C65 1.400(5)
C64 H64 0.9500
C65 C66 1.416(5)
C65 C67 1.530(5)
C67 C68 1.543(5)
C67 C70 1.545(5)
C67 C69 1.550(5)
C68 H68A 0.9800
C68 H68B 0.9800
C68 H68C 0.9800
C69 H69A 0.9800
C69 H69B 0.9800
C69 H69C 0.9800
C70 H70A 0.9800
C70 H70B 0.9800
C70 H70C 0.9800
C71 C72 1.518(6)
C71 C73 1.519(6)
C71 C74 1.541(6)
C72 H72A 0.9800
C72 H72B 0.9800
C72 H72C 0.9800
C73 H73A 0.9800
C73 H73B 0.9800
C73 H73C 0.9800
C74 H74A 0.9800
C74 H74B 0.9800
C74 H74C 0.9800
C75 C76 1.500(5)
C76 H76A 0.9800
C76 H76B 0.9800
C76 H76C 0.9800

loop_
_geom_hbond_atom_site_label_D
_geom_hbond_atom_site_label_H
_geom_hbond_atom_site_label_A
_geom_hbond_distance_DH
_geom_hbond_distance_HA
_geom_hbond_distance_DA
_geom_hbond_angle_DHA
_geom_hbond_publ_flag
N2 H2 O7 0.842(18) 2.30(3) 2.983(4) 138(3) yes
N3 H3A O8 0.897(18) 2.41(3) 2.906(4) 115(3) yes

loop_
_geom_torsion_atom_site_label_1
_geom_torsion_atom_site_label_2
_geom_torsion_atom_site_label_3
_geom_torsion_atom_site_label_4
_geom_torsion
O2 Fe1 O1 C1 117.7(3)
O3 Fe1 O1 C1 -137.0(3)
N2 Fe1 O1 C1 -7.4(7)
N1 Fe1 O1 C1 9.4(3)
O4 Fe1 O1 C1 -78.4(3)
Fe1 O1 C1 C2 10.6(5)
Fe1 O1 C1 C6 -169.3(3)
O1 Fe1 O2 C24 -164.5(3)
O3 Fe1 O2 C24 95.6(3)
N2 Fe1 O2 C24 3.8(3)
N1 Fe1 O2 C24 -74.6(3)
O4 Fe1 O2 C24 71.7(4)
O1 C1 C2 C3 175.3(3)
C6 C1 C2 C3 -4.8(5)
O1 C1 C2 C15 2.3(5)
C6 C1 C2 C15 -177.7(3)
C1 C2 C3 C4 0.0(5)
C15 C2 C3 C4 173.2(3)
C2 C3 C4 C5 3.6(5)
C2 C3 C4 C11 -178.8(4)
O6 Fe2 O5 C39 -117.8(3)
O7 Fe2 O5 C39 139.9(3)
N3 Fe2 O5 C39 6.4(7)
N4 Fe2 O5 C39 -9.7(3)
O8 Fe2 O5 C39 78.9(3)
C75 Fe2 O5 C39 109.0(3)
C3 C4 C5 C6 -2.6(6)
C11 C4 C5 C6 179.9(4)
O5 Fe2 O6 C66 168.4(3)
O7 Fe2 O6 C66 -90.8(3)
N3 Fe2 O6 C66 -0.7(3)
N4 Fe2 O6 C66 77.7(3)
O8 Fe2 O6 C66 -66.5(5)
C75 Fe2 O6 C66 -85.8(3)
C4 C5 C6 C1 -2.0(6)
C4 C5 C6 C7 -178.5(4)
O1 C1 C6 C5 -174.4(3)
C2 C1 C6 C5 5.7(5)
O1 C1 C6 C7 2.1(5)
C2 C1 C6 C7 -177.8(3)
C5 C6 C7 C9 -129.4(4)
C1 C6 C7 C9 54.3(5)
C5 C6 C7 C10 -10.5(5)
C1 C6 C7 C10 173.2(3)
C5 C6 C7 C8 110.0(4)
C1 C6 C7 C8 -66.3(4)
C3 C4 C11 C14 43.6(5)
C5 C4 C11 C14 -138.9(4)
C3 C4 C11 C12 -75.6(5)
C5 C4 C11 C12 101.8(5)
C3 C4 C11 C13 164.4(4)
C5 C4 C11 C13 -18.2(6)
C1 C2 C15 N1 -45.0(5)
C3 C2 C15 N1 142.0(3)
C16 N1 C15 C2 -54.9(4)
C20 N1 C15 C2 -178.0(3)
Fe1 N1 C15 C2 64.2(3)
C20 N1 C16 C17 53.2(4)
C15 N1 C16 C17 -68.8(4)
Fe1 N1 C16 C17 171.8(2)
N1 C16 C17 C18 -55.4(4)
C16 C17 C18 C19 53.0(4)
C17 C18 C19 C20 -51.6(4)
C16 N1 C20 C21 76.8(3)
C15 N1 C20 C21 -159.6(3)
Fe1 N1 C20 C21 -41.6(3)
C16 N1 C20 C19 -50.3(4)
C15 N1 C20 C19 73.2(4)
Fe1 N1 C20 C19 -168.8(3)
C18 C19 C20 N1 50.9(4)
C18 C19 C20 C21 -73.1(4)
C22 N2 C21 C20 -169.7(3)
Fe1 N2 C21 C20 -42.3(3)
N1 C20 C21 N2 56.0(4)
C19 C20 C21 N2 -177.1(3)
C21 N2 C22 C23 64.9(4)
Fe1 N2 C22 C23 -62.2(3)
N2 C22 C23 C28 -134.9(3)
N2 C22 C23 C24 49.9(5)
Fe1 O2 C24 C25 162.0(3)
Fe1 O2 C24 C23 -19.1(5)
C28 C23 C24 O2 178.3(3)
C22 C23 C24 O2 -6.5(5)
C28 C23 C24 C25 -2.7(5)
C22 C23 C24 C25 172.5(3)
O2 C24 C25 C26 180.0(3)
C23 C24 C25 C26 1.0(5)
O2 C24 C25 C33 1.6(5)
C23 C24 C25 C33 -177.4(3)
C24 C25 C26 C27 1.0(5)
C33 C25 C26 C27 179.4(3)
C25 C26 C27 C28 -1.2(5)
C25 C26 C27 C29 179.8(3)
C26 C27 C28 C23 -0.5(5)
C29 C27 C28 C23 178.5(3)
C24 C23 C28 C27 2.4(5)
C22 C23 C28 C27 -172.8(3)
C26 C27 C29 C32 -0.2(5)
C28 C27 C29 C32 -179.1(3)
C26 C27 C29 C30 -121.8(4)
C28 C27 C29 C30 59.3(5)
C26 C27 C29 C31 118.7(4)
C28 C27 C29 C31 -60.3(5)
C24 C25 C33 C34 -178.9(4)
C26 C25 C33 C34 2.7(5)
C24 C25 C33 C36 -58.2(4)
C26 C25 C33 C36 123.4(4)
C24 C25 C33 C35 61.7(4)
C26 C25 C33 C35 -116.7(4)
Fe1 O3 C37 O4 8.7(4)
Fe1 O3 C37 C38 -169.4(3)
Fe1 O4 C37 O3 -7.7(3)
Fe1 O4 C37 C38 170.4(3)
Fe2 O5 C39 C44 171.9(2)
Fe2 O5 C39 C40 -7.3(5)
O5 C39 C40 C41 179.9(3)
C44 C39 C40 C41 0.7(5)
O5 C39 C40 C53 -7.6(5)
C44 C39 C40 C53 173.2(3)
C39 C40 C41 C42 0.8(5)
C53 C40 C41 C42 -171.8(3)
C40 C41 C42 C43 -1.3(5)
C40 C41 C42 C49 -179.3(3)
C41 C42 C43 C44 0.2(5)
C49 C42 C43 C44 178.2(3)
C42 C43 C44 C39 1.3(5)
C42 C43 C44 C45 178.7(3)
O5 C39 C44 C43 179.1(3)
C40 C39 C44 C43 -1.7(5)
O5 C39 C44 C45 1.7(5)
C40 C39 C44 C45 -179.1(3)
C43 C44 C45 C46 1.8(5)
C39 C44 C45 C46 179.1(3)
C43 C44 C45 C47 -117.4(4)
C39 C44 C45 C47 60.0(4)
C43 C44 C45 C48 121.5(4)
C39 C44 C45 C48 -61.2(4)
C41 C42 C49 C52 -161.2(4)
C43 C42 C49 C52 20.9(5)
C41 C42 C49 C50 79.3(5)
C43 C42 C49 C50 -98.6(4)
C41 C42 C49 C51 -39.6(5)
C43 C42 C49 C51 142.5(4)
C54 N4 C53 C40 55.5(4)
C58 N4 C53 C40 179.1(3)
Fe2 N4 C53 C40 -65.1(3)
C41 C40 C53 N4 -137.7(3)
C39 C40 C53 N4 49.9(4)
C58 N4 C54 C55 -52.6(4)
C53 N4 C54 C55 69.7(4)
Fe2 N4 C54 C55 -171.4(2)
N4 C54 C55 C56 53.9(4)
C54 C55 C56 C57 -52.1(4)
C55 C56 C57 C58 51.6(4)
C54 N4 C58 C59 -76.2(3)
C53 N4 C58 C59 160.2(3)
Fe2 N4 C58 C59 44.3(3)
C54 N4 C58 C57 49.7(4)
C53 N4 C58 C57 -73.9(4)
Fe2 N4 C58 C57 170.1(2)
C56 C57 C58 N4 -50.8(4)
C56 C57 C58 C59 72.5(4)
C60 N3 C59 C58 168.4(3)
Fe2 N3 C59 C58 39.6(4)
N4 C58 C59 N3 -56.3(4)
C57 C58 C59 N3 178.0(3)
C59 N3 C60 C61 -68.5(4)
Fe2 N3 C60 C61 59.9(4)
N3 C60 C61 C62 140.7(4)
N3 C60 C61 C66 -49.1(5)
C66 C61 C62 C63 -2.0(6)
C60 C61 C62 C63 168.4(4)
C61 C62 C63 C64 1.8(6)
C61 C62 C63 C71 -177.2(3)
C62 C63 C64 C65 -0.8(6)
C71 C63 C64 C65 178.1(3)
C63 C64 C65 C66 0.1(5)
C63 C64 C65 C67 -178.4(4)
Fe2 O6 C66 C65 -168.3(2)
Fe2 O6 C66 C61 13.7(5)
C64 C65 C66 O6 -178.2(3)
C67 C65 C66 O6 0.3(5)
C64 C65 C66 C61 -0.2(5)
C67 C65 C66 C61 178.3(3)
C62 C61 C66 O6 179.1(3)
C60 C61 C66 O6 8.9(5)
C62 C61 C66 C65 1.1(5)
C60 C61 C66 C65 -169.1(3)
C64 C65 C67 C68 -2.8(5)
C66 C65 C67 C68 178.7(3)
C64 C65 C67 C70 116.1(4)
C66 C65 C67 C70 -62.4(4)
C64 C65 C67 C69 -123.4(4)
C66 C65 C67 C69 58.2(4)
C62 C63 C71 C72 -175.3(4)
C64 C63 C71 C72 5.8(5)
C62 C63 C71 C73 -56.9(5)
C64 C63 C71 C73 124.2(4)
C62 C63 C71 C74 64.1(5)
C64 C63 C71 C74 -114.8(5)
Fe2 O8 C75 O7 3.6(4)
Fe2 O8 C75 C76 -175.3(4)
Fe2 O7 C75 O8 -3.9(4)
Fe2 O7 C75 C76 175.1(4)

loop_
_platon_squeeze_void_nr
_platon_squeeze_void_average_x
_platon_squeeze_void_average_y
_platon_squeeze_void_average_z
_platon_squeeze_void_volume
_platon_squeeze_void_count_electrons
_platon_squeeze_void_content
1 0.500 0.000 1.000 721 189 ' '
